data_7016535
loop_
_publ_author_name
'Kumar, Pankaj'
'Kalita, Apurba'
'Mondal, Biplab'

_publ_section_title
;
 Reduction of copper(ii) complexes of tridentate ligands by nitric
 oxide and fluorescent detection of NO in methanol and water media.
;
_journal_issue 34
_journal_name_full 'Dalton transactions (Cambridge, England : 2003)'
_journal_page_first 8656
_journal_page_last 8663
_journal_paper_doi 10.1039/c1dt10773a
_journal_volume 40
_journal_year 2011
_chemical_absolute_configuration syn
_chemical_compound_source Synthesised
_chemical_formula_moiety 'C12 H15 Cl2 Cu N4 O10 '
_chemical_formula_sum 'C12 H15 Cl2 Cu N4 O10'
_chemical_formula_weight 509.73
_space_group_IT_number 2
_symmetry_cell_setting triclinic
_symmetry_Int_Tables_number 2
_symmetry_space_group_name_Hall '-P 1'
_symmetry_space_group_name_H-M 'P -1'
_atom_sites_solution_hydrogens geom
_atom_sites_solution_primary direct
_atom_sites_solution_secondary difmap
_audit_creation_method SHELXL-97
_cell_angle_alpha 85.8490(10)
_cell_angle_beta 83.5950(10)
_cell_angle_gamma 85.1690(10)
_cell_formula_units_Z 2
_cell_length_a 8.3087(2)
_cell_length_b 10.3152(3)
_cell_length_c 11.6673(3)
_cell_measurement_reflns_used 6458
_cell_measurement_temperature 293(2)
_cell_measurement_theta_max 27.27
_cell_measurement_theta_min 2.47
_cell_volume 988.18(5)
_computing_cell_refinement 'Bruker SMART'
_computing_data_collection 'Bruker SMART'
_computing_data_reduction 'Bruker SAINT'
_computing_molecular_graphics 'Bruker SHELXTL'
_computing_publication_material 'Bruker SHELXTL'
_computing_structure_refinement 'SHELXL-97 (Sheldrick, 1997)'
_computing_structure_solution 'SHELXS-97 (Sheldrick, 1990)'
_diffrn_ambient_temperature 293(2)
_diffrn_measured_fraction_theta_full 0.928
_diffrn_measured_fraction_theta_max 0.928
_diffrn_measurement_device_type 'CCD area detector'
_diffrn_measurement_method 'phi and omega scans'
_diffrn_radiation_monochromator graphite
_diffrn_radiation_probe x-ray
_diffrn_radiation_type MoK\a
_diffrn_radiation_wavelength 0.71073
_diffrn_reflns_av_R_equivalents 0.0513
_diffrn_reflns_av_sigmaI/netI 0.0391
_diffrn_reflns_limit_h_max 10
_diffrn_reflns_limit_h_min -10
_diffrn_reflns_limit_k_max 13
_diffrn_reflns_limit_k_min -9
_diffrn_reflns_limit_l_max 15
_diffrn_reflns_limit_l_min -15
_diffrn_reflns_number 12352
_diffrn_reflns_theta_full 27.50
_diffrn_reflns_theta_max 27.50
_diffrn_reflns_theta_min 1.76
_diffrn_source 'fine-focus sealed tube'
_exptl_absorpt_coefficient_mu 1.434
_exptl_absorpt_correction_type none
_exptl_crystal_colour blue
_exptl_crystal_density_diffrn 1.713
_exptl_crystal_density_method 'not measured'
_exptl_crystal_description Cube
_exptl_crystal_F_000 516.0
_exptl_crystal_recrystallization_method Methanol
_exptl_crystal_size_max 0.4
_exptl_crystal_size_mid 0.32
_exptl_crystal_size_min 0.22
_refine_diff_density_max 1.072
_refine_diff_density_min -0.461
_refine_diff_density_rms 0.085
_refine_ls_extinction_method none
_refine_ls_goodness_of_fit_ref 1.277
_refine_ls_hydrogen_treatment mixed
_refine_ls_matrix_type full
_refine_ls_number_parameters 266
_refine_ls_number_reflns 4211
_refine_ls_number_restraints 0
_refine_ls_restrained_S_all 1.277
_refine_ls_R_factor_all 0.0623
_refine_ls_R_factor_gt 0.0486
_refine_ls_shift/su_max 0.000
_refine_ls_shift/su_mean 0.000
_refine_ls_structure_factor_coef Fsqd
_refine_ls_weighting_details 'calc w=1/[\s^2^(Fo^2^)+(0.0821P)^2^+0.0000P] where P=(Fo^2^+2Fc^2^)/3'
_refine_ls_weighting_scheme calc
_refine_ls_wR_factor_gt 0.1474
_refine_ls_wR_factor_ref 0.1549
_reflns_number_gt 3287
_reflns_number_total 4211
_reflns_threshold_expression >2sigma(I)
_cod_data_source_file c1dt10773a.txt
_cod_data_source_block pan1
_cod_original_formula_sum 'C12 H15 Cl2 Cu N4 O10 '
_cod_database_code 7016535

loop_
_symmetry_equiv_pos_as_xyz
'x, y, z'
'-x, -y, -z'

loop_
_atom_site_label
_atom_site_type_symbol
_atom_site_fract_x
_atom_site_fract_y
_atom_site_fract_z
_atom_site_U_iso_or_equiv
_atom_site_adp_type
_atom_site_occupancy
_atom_site_symmetry_multiplicity
_atom_site_calc_flag
_atom_site_refinement_flags
O3 O 0.6125(6) -0.0336(4) 0.2332(4) 0.1243(18) Uani 1 1 d .
Cu1 Cu 0.21032(5) 0.26111(4) 0.23502(3) 0.04009(18) Uani 1 1 d .
Cl Cl 0.88680(10) 0.48330(8) 0.33813(7) 0.0455(2) Uani 1 1 d .
Cl2 Cl 0.63976(13) 0.07650(10) 0.16007(9) 0.0580(3) Uani 1 1 d .
N3 N 0.2640(3) 0.4206(3) 0.1420(2) 0.0405(6) Uani 1 1 d .
O9 O 0.9599(4) 0.3528(3) 0.3464(2) 0.0661(8) Uani 1 1 d .
O1 O 0.0560(3) 0.2181(3) 0.1261(2) 0.0638(8) Uani 1 1 d .
N1 N 0.1957(3) 0.0889(3) 0.3242(2) 0.0454(7) Uani 1 1 d .
N4 N 0.3881(4) 0.5995(3) 0.1236(3) 0.0515(8) Uani 1 1 d .
N2 N 0.3248(4) 0.3434(3) 0.3519(3) 0.0635(10) Uani 1 1 d .
O6 O 0.7544(3) 0.4942(3) 0.4274(2) 0.0705(8) Uani 1 1 d .
C9 C 0.3624(4) 0.4907(3) 0.1884(3) 0.0412(7) Uani 1 1 d .
C10 C 0.3007(5) 0.5982(4) 0.0310(4) 0.0567(10) Uani 1 1 d .
C11 C 0.2243(4) 0.4896(4) 0.0431(3) 0.0488(9) Uani 1 1 d .
H12 H 0.1552 0.4644 -0.0073 0.059 Uiso 1 1 calc R
C7 C 0.3977(5) 0.2539(4) 0.4413(3) 0.0554(10) Uani 1 1 d .
H7A H 0.4429 0.3030 0.4962 0.066 Uiso 1 1 calc R
H7B H 0.4834 0.1954 0.4058 0.066 Uiso 1 1 calc R
C5 C 0.2222(4) 0.0660(4) 0.4369(3) 0.0518(9) Uani 1 1 d .
O5 O 0.7251(4) 0.1651(3) 0.2147(3) 0.0844(10) Uani 1 1 d .
O2 O 0.4888(4) 0.1432(4) 0.1363(3) 0.1018(13) Uani 1 1 d .
C1 C 0.1653(5) -0.0138(4) 0.2668(4) 0.0581(10) Uani 1 1 d .
H5 H 0.1496 0.0000 0.1890 0.070 Uiso 1 1 calc R
C4 C 0.2133(5) -0.0592(5) 0.4911(4) 0.0671(12) Uani 1 1 d .
H2 H 0.2296 -0.0731 0.5687 0.081 Uiso 1 1 calc R
C8 C 0.4286(5) 0.4411(4) 0.2982(3) 0.0584(10) Uani 1 1 d .
H9A H 0.5391 0.4033 0.2824 0.070 Uiso 1 1 calc R
H9B H 0.4289 0.5116 0.3488 0.070 Uiso 1 1 calc R
O7 O 0.8283(5) 0.5081(5) 0.2283(3) 0.1062(14) Uani 1 1 d .
O8 O 1.0087(4) 0.5694(3) 0.3530(3) 0.0912(11) Uani 1 1 d .
O4 O 0.7333(5) 0.0494(4) 0.0546(3) 0.1091(13) Uani 1 1 d .
C6 C 0.2623(5) 0.1787(4) 0.5004(3) 0.0634(11) Uani 1 1 d .
H6A H 0.1656 0.2380 0.5119 0.076 Uiso 1 1 calc R
H6B H 0.2908 0.1460 0.5762 0.076 Uiso 1 1 calc R
C2 C 0.1563(6) -0.1379(4) 0.3176(5) 0.0740(13) Uani 1 1 d .
H4 H 0.1335 -0.2055 0.2748 0.089 Uiso 1 1 calc R
C3 C 0.1808(6) -0.1612(5) 0.4308(5) 0.0776(15) Uani 1 1 d .
H3 H 0.1756 -0.2446 0.4664 0.093 Uiso 1 1 calc R
C12 C 0.4959(5) 0.6995(4) 0.1479(4) 0.0714(12) Uani 1 1 d .
H14A H 0.4942 0.7689 0.0885 0.107 Uiso 1 1 calc R
H14B H 0.6048 0.6606 0.1496 0.107 Uiso 1 1 calc R
H121 H 0.4584 0.7337 0.2214 0.107 Uiso 1 1 calc R
H100 H 0.303(5) 0.657(4) -0.018(3) 0.049(11) Uiso 1 1 d .
O10 O 0.0868(5) 0.2239(4) 0.8969(3) 0.0937(11) Uani 1 1 d .

loop_
_atom_site_aniso_label
_atom_site_aniso_U_11
_atom_site_aniso_U_22
_atom_site_aniso_U_33
_atom_site_aniso_U_23
_atom_site_aniso_U_13
_atom_site_aniso_U_12
O3 0.175(5) 0.077(3) 0.134(3) 0.049(2) -0.076(3) -0.053(3)
Cu1 0.0514(3) 0.0365(3) 0.0337(3) 0.00168(17) -0.01070(18) -0.00650(19)
Cl 0.0468(5) 0.0454(5) 0.0444(5) -0.0024(4) -0.0108(4) 0.0034(4)
Cl2 0.0667(6) 0.0485(6) 0.0598(6) -0.0014(4) -0.0091(5) -0.0085(5)
N3 0.0426(15) 0.0396(15) 0.0385(15) 0.0005(12) -0.0048(12) -0.0001(13)
O9 0.0720(19) 0.0516(16) 0.0677(18) 0.0029(13) 0.0081(14) 0.0107(14)
O1 0.0722(18) 0.0680(18) 0.0573(16) -0.0025(13) -0.0243(14) -0.0190(15)
N1 0.0487(17) 0.0418(16) 0.0428(16) 0.0034(13) 0.0016(13) 0.0007(13)
N4 0.0480(17) 0.0388(16) 0.066(2) -0.0029(14) 0.0033(15) -0.0043(14)
N2 0.084(2) 0.060(2) 0.053(2) 0.0072(16) -0.0335(17) -0.0201(19)
O6 0.0569(17) 0.089(2) 0.0650(18) -0.0235(16) -0.0006(14) 0.0068(15)
C9 0.0414(17) 0.0370(18) 0.0443(19) -0.0010(14) -0.0013(14) -0.0037(15)
C10 0.061(2) 0.048(2) 0.058(3) 0.013(2) -0.0047(19) 0.000(2)
C11 0.051(2) 0.049(2) 0.044(2) 0.0101(16) -0.0086(15) -0.0012(17)
C7 0.066(2) 0.058(2) 0.043(2) -0.0036(17) -0.0212(17) 0.0097(19)
C5 0.047(2) 0.057(2) 0.045(2) 0.0093(17) 0.0038(16) 0.0078(18)
O5 0.089(2) 0.083(2) 0.087(2) -0.0189(18) -0.0044(18) -0.0343(19)
O2 0.074(2) 0.127(3) 0.096(3) 0.026(2) -0.0049(19) 0.005(2)
C1 0.068(3) 0.042(2) 0.065(2) 0.0004(18) -0.0040(19) -0.0085(19)
C4 0.054(2) 0.076(3) 0.063(3) 0.027(2) -0.0003(19) 0.012(2)
C8 0.059(2) 0.064(3) 0.058(2) -0.0003(19) -0.0188(18) -0.021(2)
O7 0.102(3) 0.163(4) 0.0504(18) 0.014(2) -0.0278(18) 0.020(3)
O8 0.081(2) 0.068(2) 0.129(3) -0.027(2) 0.002(2) -0.0262(18)
O4 0.106(3) 0.127(3) 0.093(3) -0.047(2) 0.005(2) 0.013(3)
C6 0.072(3) 0.079(3) 0.036(2) -0.0013(19) -0.0048(18) 0.008(2)
C2 0.072(3) 0.046(2) 0.102(4) 0.001(2) 0.004(3) -0.013(2)
C3 0.065(3) 0.051(3) 0.109(4) 0.030(3) 0.002(3) -0.003(2)
C12 0.068(3) 0.055(3) 0.092(3) -0.005(2) 0.001(2) -0.021(2)
O10 0.122(3) 0.093(3) 0.066(2) -0.0103(18) -0.0133(19) 0.002(2)

loop_
_atom_type_symbol
_atom_type_description
_atom_type_scat_dispersion_real
_atom_type_scat_dispersion_imag
_atom_type_scat_source
C C 0.0033 0.0016 'International Tables Vol C Tables 4.2.6.8 and 6.1.1.4'
H H 0.0000 0.0000 'International Tables Vol C Tables 4.2.6.8 and 6.1.1.4'
N N 0.0061 0.0033 'International Tables Vol C Tables 4.2.6.8 and 6.1.1.4'
Cu Cu 0.3201 1.2651 'International Tables Vol C Tables 4.2.6.8 and 6.1.1.4'
Cl Cl 0.1484 0.1585 'International Tables Vol C Tables 4.2.6.8 and 6.1.1.4'
O O 0.0106 0.0060 'International Tables Vol C Tables 4.2.6.8 and 6.1.1.4'

loop_
_geom_angle_atom_site_label_1
_geom_angle_atom_site_label_2
_geom_angle_atom_site_label_3
_geom_angle
N3 Cu1 N1 170.22(11)
N3 Cu1 O1 92.08(11)
N1 Cu1 O1 92.62(12)
N3 Cu1 N2 81.97(12)
N1 Cu1 N2 95.34(12)
O1 Cu1 N2 165.48(14)
O7 Cl O9 109.0(2)
O7 Cl O6 109.8(2)
O9 Cl O6 107.95(18)
O7 Cl O8 111.2(3)
O9 Cl O8 107.6(2)
O6 Cl O8 111.17(19)
O3 Cl2 O4 113.7(3)
O3 Cl2 O2 109.9(3)
O4 Cl2 O2 109.1(2)
O3 Cl2 O5 110.2(2)
O4 Cl2 O5 106.8(2)
O2 Cl2 O5 106.9(2)
C9 N3 C11 106.4(3)
C9 N3 Cu1 113.8(2)
C11 N3 Cu1 139.7(2)
C1 N1 C5 117.4(3)
C1 N1 Cu1 117.6(2)
C5 N1 Cu1 124.9(2)
C9 N4 C10 106.9(3)
C9 N4 C12 125.3(3)
C10 N4 C12 127.9(3)
C8 N2 C7 114.8(3)
C8 N2 Cu1 112.0(2)
C7 N2 Cu1 116.9(2)
N3 C9 N4 110.6(3)
N3 C9 C8 119.5(3)
N4 C9 C8 129.8(3)
C11 C10 N4 107.5(3)
C10 C11 N3 108.7(3)
N2 C7 C6 106.0(3)
N1 C5 C4 120.6(4)
N1 C5 C6 117.8(3)
C4 C5 C6 121.5(4)
N1 C1 C2 123.2(4)
C3 C4 C5 120.6(4)
N2 C8 C9 107.1(3)
C7 C6 C5 114.9(3)
C3 C2 C1 119.6(4)
C2 C3 C4 118.5(4)

loop_
_geom_bond_atom_site_label_1
_geom_bond_atom_site_label_2
_geom_bond_distance
O3 Cl2 1.389(3)
Cu1 N3 1.959(3)
Cu1 N1 1.998(3)
Cu1 O1 1.999(2)
Cu1 N2 2.019(3)
Cl O7 1.420(3)
Cl O9 1.431(3)
Cl O6 1.431(3)
Cl O8 1.434(3)
Cl2 O4 1.413(3)
Cl2 O2 1.424(4)
Cl2 O5 1.428(3)
N3 C9 1.319(4)
N3 C11 1.369(4)
N1 C1 1.349(5)
N1 C5 1.359(4)
N4 C9 1.327(4)
N4 C10 1.369(5)
N4 C12 1.483(5)
N2 C8 1.444(5)
N2 C7 1.489(4)
C9 C8 1.490(5)
C10 C11 1.325(5)
C7 C6 1.496(6)
C5 C4 1.400(5)
C5 C6 1.503(6)
C1 C2 1.376(5)
C4 C3 1.369(8)
C2 C3 1.360(6)
